data_4103041
loop_
_publ_author_name
'Yohsuke Yamamoto'
'Yusuke Hirata'
'Megumi Kodama'
'Torahiko Yamaguchi'
'Shiro Matsukawa'
'Kin-ya Akiba'
'Daisuke Hashizume'
'Fujiko Iwasaki'
'Atsuya Muranaka'
'Masanobu Uchiyama'
'Ping Chen'
'Karl M. Kadish'
'Nagao Kobayashi'

_publ_contact_author 'Prof. Yohsuke Yamamoto'
_publ_contact_author_email yyama@sci.hiroshima-u.ac.jp
_publ_section_title
;
 Synthesis, Reactions, and Electronic Properties of 16 \p-Electron
 Octaisobutyltetraphenylporphyrin
;
_journal_name_full 'Journal of the American Chemical Society'
_journal_page_first 12627
_journal_page_last 12638
_journal_paper_doi 10.1021/ja102817a
_journal_volume 132
_journal_year 2010
_chemical_formula_sum 'C76 H106 Cu F6 N4 O7 Sb'
_chemical_formula_weight 1486.94
_chemical_name_systematic
; 
 ? 
;
_space_group_IT_number 43
_symmetry_cell_setting orthorhombic
_symmetry_space_group_name_Hall 'F 2 -2d'
_symmetry_space_group_name_H-M 'F d d 2'
_atom_sites_solution_hydrogens geom
_atom_sites_solution_primary direct
_atom_sites_solution_secondary difmap
_audit_creation_method SHELXL-97
_cell_angle_alpha 90.00
_cell_angle_beta 90.00
_cell_angle_gamma 90.00
_cell_formula_units_Z 8
_cell_length_a 19.1765(9)
_cell_length_b 19.4319(9)
_cell_length_c 41.7319(19)
_cell_measurement_temperature 173
_cell_measurement_theta_max 27.5
_cell_measurement_theta_min 3.1
_cell_volume 15550.8(12)
_computing_cell_refinement 'Rigaku SCXmini'
_computing_data_collection 'Rigaku SCXmini'
_computing_data_reduction 'Rigaku SCXmini'
_computing_structure_refinement 'SHELXL-97 (Sheldrick, 1997)'
_computing_structure_solution 'SHELXS-97 (Sheldrick, 1990)'
_diffrn_ambient_temperature 173
_diffrn_detector_area_resol_mean 5.00
_diffrn_measured_fraction_theta_full 0.998
_diffrn_measured_fraction_theta_max 0.998
_diffrn_measurement_device_type 'Rigaku SCXmini'
_diffrn_measurement_method \w
_diffrn_radiation_monochromator graphite
_diffrn_radiation_source 'fine-focus sealed tube'
_diffrn_radiation_type MoK\a
_diffrn_radiation_wavelength 0.71075
_diffrn_reflns_av_R_equivalents 0.0342
_diffrn_reflns_av_sigmaI/netI 0.0291
_diffrn_reflns_limit_h_max 24
_diffrn_reflns_limit_h_min -24
_diffrn_reflns_limit_k_max 25
_diffrn_reflns_limit_k_min -25
_diffrn_reflns_limit_l_max 54
_diffrn_reflns_limit_l_min -54
_diffrn_reflns_number 39547
_diffrn_reflns_theta_full 27.48
_diffrn_reflns_theta_max 27.48
_diffrn_reflns_theta_min 3.14
_exptl_absorpt_coefficient_mu 0.687
_exptl_absorpt_correction_T_max 0.7251
_exptl_absorpt_correction_T_min 0.6449
_exptl_absorpt_correction_type empirical
_exptl_crystal_colour brown
_exptl_crystal_density_diffrn 1.270
_exptl_crystal_density_method 'not measured'
_exptl_crystal_description block
_exptl_crystal_F_000 6240
_exptl_crystal_size_max 0.70
_exptl_crystal_size_mid 0.60
_exptl_crystal_size_min 0.50
_refine_diff_density_max 1.413
_refine_diff_density_min -0.618
_refine_diff_density_rms 0.123
_refine_ls_abs_structure_details 'Flack H D (1983), Acta Cryst. A39, 876-881'
_refine_ls_abs_structure_Flack 0.06(2)
_refine_ls_extinction_method none
_refine_ls_goodness_of_fit_ref 1.096
_refine_ls_hydrogen_treatment constr
_refine_ls_matrix_type full
_refine_ls_number_parameters 470
_refine_ls_number_reflns 8901
_refine_ls_number_restraints 1
_refine_ls_restrained_S_all 1.096
_refine_ls_R_factor_all 0.0647
_refine_ls_R_factor_gt 0.0627
_refine_ls_shift/su_max 0.001
_refine_ls_shift/su_mean 0.000
_refine_ls_structure_factor_coef Fsqd
_refine_ls_weighting_details 'calc w=1/[\s^2^(Fo^2^)+(0.1108P)^2^+85.5785P] where P=(Fo^2^+2Fc^2^)/3'
_refine_ls_weighting_scheme calc
_refine_ls_wR_factor_gt 0.1790
_refine_ls_wR_factor_ref 0.1811
_reflns_number_gt 8488
_reflns_number_total 8901
_reflns_threshold_expression >2sigma(I)
_cod_data_source_file ja102817a_si_005.cif
_cod_data_source_block OiBTPPPCuSbF6
_cod_database_code 4103041

loop_
_symmetry_equiv_pos_as_xyz
'x, y, z'
'-x, -y, z'
'-x+1/4, y+1/4, z+1/4'
'x+1/4, -y+1/4, z+1/4'
'x, y+1/2, z+1/2'
'-x, -y+1/2, z+1/2'
'-x+1/4, y+3/4, z+3/4'
'x+1/4, -y+3/4, z+3/4'
'x+1/2, y, z+1/2'
'-x+1/2, -y, z+1/2'
'-x+3/4, y+1/4, z+3/4'
'x+3/4, -y+1/4, z+3/4'
'x+1/2, y+1/2, z'
'-x+1/2, -y+1/2, z'
'-x+3/4, y+3/4, z+1/4'
'x+3/4, -y+3/4, z+1/4'

loop_
_atom_site_label
_atom_site_type_symbol
_atom_site_fract_x
_atom_site_fract_y
_atom_site_fract_z
_atom_site_U_iso_or_equiv
_atom_site_adp_type
_atom_site_occupancy
_atom_site_symmetry_multiplicity
_atom_site_calc_flag
_atom_site_refinement_flags
_atom_site_disorder_assembly
_atom_site_disorder_group
C1 C 0.1455(2) 0.4578(2) 0.02771(10) 0.0239(7) Uani 1 1 d . . .
C2 C 0.1846(2) 0.4125(2) 0.04922(9) 0.0247(8) Uani 1 1 d . . .
C3 C 0.1404(2) 0.3603(2) 0.05728(10) 0.0253(8) Uani 1 1 d . . .
C4 C 0.0746(2) 0.3731(2) 0.04033(10) 0.0237(7) Uani 1 1 d . . .
C5 C 0.0185(2) 0.3308(2) 0.03510(9) 0.0236(7) Uani 1 1 d . . .
C6 C -0.0421(2) 0.3566(2) 0.01827(9) 0.0230(7) Uani 1 1 d . . .
C7 C 0.0879(2) 0.6809(2) -0.00306(10) 0.0258(8) Uani 1 1 d . . .
C8 C 0.1411(2) 0.6379(2) -0.01125(10) 0.0266(8) Uani 1 1 d . B .
C9 C 0.1281(2) 0.5739(2) 0.00581(10) 0.0255(8) Uani 1 1 d . . .
C10 C 0.1720(2) 0.5174(2) 0.01132(10) 0.0237(7) Uani 1 1 d . . .
C11 C 0.2578(2) 0.4217(2) 0.06114(11) 0.0288(8) Uani 1 1 d . . .
H1 H 0.2850 0.4461 0.0445 0.035 Uiso 1 1 calc R . .
H2 H 0.2790 0.3757 0.0641 0.035 Uiso 1 1 calc R . .
C12 C 0.2640(3) 0.4621(4) 0.09306(16) 0.0532(16) Uani 1 1 d . . .
H3 H 0.2449 0.4324 0.1106 0.064 Uiso 1 1 calc R . .
C13 C 0.3420(4) 0.4737(6) 0.0999(2) 0.084(3) Uani 1 1 d . . .
H4 H 0.3666 0.4295 0.0991 0.126 Uiso 1 1 calc R . .
H5 H 0.3477 0.4943 0.1211 0.126 Uiso 1 1 calc R . .
H6 H 0.3615 0.5048 0.0836 0.126 Uiso 1 1 calc R . .
C14 C 0.2264(6) 0.5283(5) 0.0940(2) 0.082(3) Uani 1 1 d . . .
H7 H 0.1768 0.5204 0.0897 0.122 Uiso 1 1 calc R . .
H8 H 0.2456 0.5592 0.0776 0.122 Uiso 1 1 calc R . .
H9 H 0.2319 0.5493 0.1152 0.122 Uiso 1 1 calc R . .
C15 C 0.1562(2) 0.3037(3) 0.08067(11) 0.0337(9) Uani 1 1 d . . .
H10 H 0.2053 0.3087 0.0876 0.040 Uiso 1 1 calc R . .
H11 H 0.1523 0.2592 0.0692 0.040 Uiso 1 1 calc R . .
C16 C 0.1106(4) 0.3002(4) 0.11048(16) 0.0575(15) Uani 1 1 d . . .
H12 H 0.0608 0.2970 0.1035 0.069 Uiso 1 1 calc R . .
C17 C 0.1296(10) 0.2339(8) 0.1284(3) 0.150(7) Uani 1 1 d . . .
H13 H 0.1249 0.1945 0.1139 0.225 Uiso 1 1 calc R . .
H14 H 0.0982 0.2279 0.1467 0.225 Uiso 1 1 calc R . .
H15 H 0.1778 0.2368 0.1360 0.225 Uiso 1 1 calc R . .
C18 C 0.1187(6) 0.3636(5) 0.13126(18) 0.082(3) Uani 1 1 d . . .
H16 H 0.0888 0.3595 0.1502 0.122 Uiso 1 1 calc R . .
H17 H 0.1052 0.4045 0.1190 0.122 Uiso 1 1 calc R . .
H18 H 0.1675 0.3680 0.1381 0.122 Uiso 1 1 calc R . .
C19 C 0.0778(3) 0.7529(2) -0.01537(12) 0.0322(10) Uani 1 1 d . . .
H19 H 0.1241 0.7756 -0.0157 0.039 Uiso 0.641(18) 1 calc PR A 1
H20 H 0.0488 0.7780 0.0004 0.039 Uiso 0.641(18) 1 calc PR A 1
H21 H 0.1173 0.7655 -0.0295 0.039 Uiso 0.359(18) 1 calc PR A 2
H22 H 0.0770 0.7856 0.0028 0.039 Uiso 0.359(18) 1 calc PR A 2
C20 C 0.0451(7) 0.7627(5) -0.0480(3) 0.051(3) Uani 0.641(18) 1 d P A 1
H23 H 0.0766 0.7427 -0.0646 0.061 Uiso 0.641(18) 1 calc PR A 1
C21 C 0.0048(6) 0.7583(6) -0.0353(3) 0.021(3) Uani 0.359(18) 1 d P A 2
H24 H -0.0340 0.7399 -0.0217 0.025 Uiso 0.359(18) 1 calc PR A 2
C22 C 0.0337(10) 0.8386(7) -0.0553(4) 0.083(5) Uani 0.641(18) 1 d P A 1
H25 H 0.0786 0.8627 -0.0548 0.124 Uiso 0.641(18) 1 calc PR A 1
H26 H 0.0026 0.8585 -0.0391 0.124 Uiso 0.641(18) 1 calc PR A 1
H27 H 0.0127 0.8434 -0.0765 0.124 Uiso 0.641(18) 1 calc PR A 1
C23 C -0.0233(8) 0.7254(8) -0.0487(4) 0.074(5) Uani 0.641(18) 1 d P A 1
H28 H -0.0451 0.7314 -0.0697 0.111 Uiso 0.641(18) 1 calc PR A 1
H29 H -0.0540 0.7440 -0.0321 0.111 Uiso 0.641(18) 1 calc PR A 1
H30 H -0.0154 0.6763 -0.0447 0.111 Uiso 0.641(18) 1 calc PR A 1
C24 C -0.0086(8) 0.8366(9) -0.0421(5) 0.047(5) Uani 0.359(18) 1 d P A 2
H31 H -0.0088 0.8620 -0.0218 0.071 Uiso 0.359(18) 1 calc PR A 2
H32 H -0.0537 0.8422 -0.0527 0.071 Uiso 0.359(18) 1 calc PR A 2
H33 H 0.0285 0.8546 -0.0559 0.071 Uiso 0.359(18) 1 calc PR A 2
C25 C 0.0061(12) 0.7199(14) -0.0665(4) 0.066(7) Uani 0.359(18) 1 d P A 2
H34 H 0.0140 0.6708 -0.0624 0.098 Uiso 0.359(18) 1 calc PR A 2
H35 H 0.0438 0.7378 -0.0800 0.098 Uiso 0.359(18) 1 calc PR A 2
H36 H -0.0386 0.7259 -0.0775 0.098 Uiso 0.359(18) 1 calc PR A 2
C26 C 0.1980(3) 0.6541(3) -0.03517(12) 0.0369(10) Uani 1 1 d . . .
H37 H 0.2432 0.6540 -0.0237 0.044 Uiso 0.55(3) 1 calc PR B 3
H38 H 0.1903 0.7014 -0.0433 0.044 Uiso 0.55(3) 1 calc PR B 3
H39 H 0.2048 0.7046 -0.0356 0.044 Uiso 0.45(3) 1 calc PR B 4
H40 H 0.2420 0.6333 -0.0274 0.044 Uiso 0.45(3) 1 calc PR B 4
C27 C 0.2039(11) 0.6053(8) -0.0641(4) 0.061(6) Uani 0.55(3) 1 d P B 3
H41 H 0.2096 0.5569 -0.0564 0.073 Uiso 0.55(3) 1 calc PR B 3
C28 C 0.1856(13) 0.6302(16) -0.0684(5) 0.061(6) Uani 0.45(3) 1 d P B 4
H42 H 0.1406 0.6502 -0.0762 0.074 Uiso 0.45(3) 1 calc PR B 4
C29 C 0.2690(14) 0.6272(16) -0.0825(6) 0.129(13) Uani 0.55(3) 1 d P B 3
H43 H 0.3101 0.6216 -0.0688 0.193 Uiso 0.55(3) 1 calc PR B 3
H44 H 0.2646 0.6755 -0.0889 0.193 Uiso 0.55(3) 1 calc PR B 3
H45 H 0.2741 0.5984 -0.1016 0.193 Uiso 0.55(3) 1 calc PR B 3
C30 C 0.1364(11) 0.6113(9) -0.0835(3) 0.081(6) Uani 0.55(3) 1 d P B 3
H46 H 0.1387 0.5805 -0.1021 0.122 Uiso 0.55(3) 1 calc PR B 3
H47 H 0.1306 0.6589 -0.0909 0.122 Uiso 0.55(3) 1 calc PR B 3
H48 H 0.0967 0.5984 -0.0700 0.122 Uiso 0.55(3) 1 calc PR B 3
C31 C 0.184(3) 0.555(2) -0.0736(8) 0.19(3) Uani 0.45(3) 1 d P B 4
H49 H 0.1741 0.5452 -0.0962 0.286 Uiso 0.45(3) 1 calc PR B 4
H50 H 0.1480 0.5342 -0.0602 0.286 Uiso 0.45(3) 1 calc PR B 4
H51 H 0.2297 0.5352 -0.0680 0.286 Uiso 0.45(3) 1 calc PR B 4
C32 C 0.2474(14) 0.6587(17) -0.0904(5) 0.079(8) Uani 0.45(3) 1 d P B 4
H52 H 0.2386 0.6462 -0.1128 0.118 Uiso 0.45(3) 1 calc PR B 4
H53 H 0.2916 0.6385 -0.0834 0.118 Uiso 0.45(3) 1 calc PR B 4
H54 H 0.2498 0.7089 -0.0884 0.118 Uiso 0.45(3) 1 calc PR B 4
C33 C 0.0128(2) 0.2588(2) 0.04628(11) 0.0270(8) Uani 1 1 d . . .
C34 C 0.0611(2) 0.2093(2) 0.03667(12) 0.0341(9) Uani 1 1 d . . .
H55 H 0.1002 0.2219 0.0239 0.041 Uiso 1 1 calc R . .
C35 C 0.0513(3) 0.1406(3) 0.04606(16) 0.0470(13) Uani 1 1 d . . .
H56 H 0.0841 0.1068 0.0395 0.056 Uiso 1 1 calc R . .
C36 C -0.0038(4) 0.1215(3) 0.06420(19) 0.0568(18) Uani 1 1 d . . .
H57 H -0.0095 0.0747 0.0702 0.068 Uiso 1 1 calc R . .
C37 C -0.0525(3) 0.1711(3) 0.07418(14) 0.0492(14) Uani 1 1 d . . .
H58 H -0.0913 0.1579 0.0869 0.059 Uiso 1 1 calc R . .
C38 C -0.0438(3) 0.2397(3) 0.06537(12) 0.0362(10) Uani 1 1 d . . .
H59 H -0.0763 0.2735 0.0723 0.043 Uiso 1 1 calc R . .
C39 C 0.2458(2) 0.5166(3) 0.00123(12) 0.0278(8) Uani 1 1 d . . .
C40 C 0.2930(3) 0.5661(2) 0.01155(13) 0.0364(10) Uani 1 1 d . . .
H60 H 0.2775 0.6036 0.0243 0.044 Uiso 1 1 calc R . .
C41 C 0.3637(3) 0.5605(3) 0.00315(16) 0.0460(13) Uani 1 1 d . . .
H61 H 0.3961 0.5939 0.0105 0.055 Uiso 1 1 calc R . .
C42 C 0.3859(3) 0.5068(3) -0.01558(18) 0.0488(14) Uani 1 1 d . . .
H62 H 0.4338 0.5034 -0.0212 0.059 Uiso 1 1 calc R . .
C43 C 0.3395(2) 0.4575(3) -0.02636(14) 0.0393(10) Uani 1 1 d . . .
H63 H 0.3552 0.4209 -0.0396 0.047 Uiso 1 1 calc R . .
C44 C 0.2691(2) 0.4620(2) -0.01763(12) 0.0307(9) Uani 1 1 d . . .
H64 H 0.2371 0.4277 -0.0246 0.037 Uiso 1 1 calc R . .
N1 N 0.08010(17) 0.43624(17) 0.02368(9) 0.0228(6) Uani 1 1 d . . .
N2 N 0.06453(17) 0.57815(17) 0.02218(9) 0.0241(7) Uani 1 1 d . . .
Cu1 Cu 0.0000 0.5000 0.022896(16) 0.02317(17) Uani 1 2 d S . .
Sb1 Sb 0.2500 0.2500 -0.023559(10) 0.04263(16) Uani 1 2 d S . .
F1 F 0.2909(2) 0.3040(2) 0.00826(11) 0.0640(11) Uani 1 1 d . . .
F2 F 0.2926(4) 0.3036(3) -0.05445(12) 0.0914(18) Uani 1 1 d . . .
F3 F 0.1730(2) 0.3101(2) -0.02310(14) 0.0760(13) Uani 1 1 d . . .
O1 O 0.2348(4) 0.2328(4) -0.30480(19) 0.0411(16) Uiso 0.50 1 d P . .
O2 O 0.2500 -0.2500 -0.9577(2) 0.079(2) Uiso 1 2 d S . .
O3 O 0.1354(5) -0.0863(5) -0.5968(2) 0.109(2) Uiso 1 1 d . . .
O4 O 0.1936(4) -0.1755(3) -0.65084(17) 0.0859(17) Uiso 1 1 d . . .
O5 O 0.2500 -0.2500 -0.6510(4) 0.144(6) Uiso 1 2 d S . .

loop_
_atom_site_aniso_label
_atom_site_aniso_U_11
_atom_site_aniso_U_22
_atom_site_aniso_U_33
_atom_site_aniso_U_23
_atom_site_aniso_U_13
_atom_site_aniso_U_12
C1 0.0194(17) 0.0217(17) 0.0308(19) -0.0031(15) 0.0000(14) -0.0011(14)
C2 0.0243(18) 0.0237(18) 0.0260(18) -0.0034(14) -0.0016(14) 0.0075(15)
C3 0.0235(18) 0.0279(19) 0.0245(18) -0.0025(15) -0.0003(14) 0.0044(15)
C4 0.0213(17) 0.0230(18) 0.0268(18) 0.0009(14) -0.0019(14) 0.0026(14)
C5 0.0240(17) 0.0239(18) 0.0230(17) 0.0027(14) 0.0006(14) 0.0010(15)
C6 0.0195(16) 0.0224(17) 0.0270(18) 0.0031(14) 0.0024(14) -0.0004(14)
C7 0.0238(18) 0.0233(19) 0.0304(19) 0.0017(15) 0.0001(15) -0.0012(14)
C8 0.0221(18) 0.0254(19) 0.032(2) 0.0025(15) 0.0018(15) -0.0012(15)
C9 0.0197(17) 0.0266(19) 0.030(2) -0.0024(15) 0.0025(14) -0.0010(14)
C10 0.0203(17) 0.0201(17) 0.0307(19) -0.0010(15) 0.0004(15) -0.0009(14)
C11 0.0244(19) 0.026(2) 0.037(2) -0.0028(17) -0.0010(16) 0.0017(15)
C12 0.032(3) 0.071(4) 0.057(4) -0.025(3) -0.008(2) -0.002(3)
C13 0.052(4) 0.121(7) 0.080(5) -0.058(5) -0.018(4) -0.007(4)
C14 0.103(7) 0.073(5) 0.068(5) -0.034(4) -0.001(5) 0.031(5)
C15 0.032(2) 0.034(2) 0.035(2) 0.0061(18) -0.0059(17) 0.0012(18)
C16 0.068(4) 0.059(4) 0.045(3) 0.012(3) 0.002(3) -0.004(3)
C17 0.197(16) 0.158(12) 0.095(8) 0.091(9) 0.029(10) 0.005(12)
C18 0.111(7) 0.090(6) 0.044(4) -0.004(4) 0.021(4) 0.001(5)
C19 0.030(2) 0.028(2) 0.039(3) 0.0052(17) 0.0031(17) -0.0039(16)
C20 0.065(7) 0.031(4) 0.057(6) 0.008(4) -0.011(6) 0.002(4)
C21 0.019(6) 0.031(6) 0.012(5) 0.002(4) -0.001(4) 0.008(4)
C22 0.101(13) 0.064(8) 0.083(9) 0.015(7) -0.036(10) 0.011(8)
C23 0.067(8) 0.072(8) 0.084(11) 0.013(7) -0.037(8) -0.005(7)
C24 0.023(7) 0.051(9) 0.068(11) 0.036(8) 0.001(6) 0.010(6)
C25 0.068(12) 0.109(18) 0.020(7) -0.029(9) -0.012(7) 0.039(12)
C26 0.036(2) 0.032(2) 0.042(2) 0.0116(19) 0.0148(19) 0.0003(18)
C27 0.098(12) 0.045(8) 0.038(7) 0.020(6) 0.038(7) 0.034(8)
C28 0.065(12) 0.075(16) 0.044(9) -0.007(10) 0.011(8) -0.018(11)
C29 0.14(2) 0.16(2) 0.089(15) 0.078(17) 0.076(15) 0.062(19)
C30 0.130(15) 0.069(10) 0.044(7) -0.016(6) -0.019(8) 0.044(10)
C31 0.29(6) 0.16(4) 0.12(3) -0.11(3) 0.10(3) -0.14(4)
C32 0.092(15) 0.106(18) 0.039(8) 0.020(10) 0.018(9) -0.042(13)
C33 0.029(2) 0.0232(19) 0.029(2) 0.0047(15) -0.0022(16) -0.0029(15)
C34 0.030(2) 0.029(2) 0.043(2) 0.0018(18) -0.0044(18) 0.0046(17)
C35 0.045(3) 0.025(2) 0.071(4) 0.004(2) -0.009(3) 0.007(2)
C36 0.073(4) 0.029(3) 0.069(4) 0.021(3) -0.025(3) -0.013(2)
C37 0.052(3) 0.051(3) 0.045(3) 0.018(2) -0.004(2) -0.020(3)
C38 0.035(2) 0.039(2) 0.035(2) 0.0020(18) -0.0009(19) -0.0072(19)
C39 0.0208(19) 0.030(2) 0.033(2) 0.0006(18) 0.0050(15) 0.0039(15)
C40 0.035(2) 0.025(2) 0.049(3) -0.0025(19) 0.001(2) -0.0026(17)
C41 0.029(2) 0.038(3) 0.071(4) 0.003(2) 0.000(2) -0.013(2)
C42 0.023(2) 0.047(3) 0.076(4) 0.011(3) 0.013(2) 0.004(2)
C43 0.027(2) 0.037(2) 0.054(3) 0.002(2) 0.013(2) 0.0062(18)
C44 0.0249(19) 0.0236(19) 0.044(3) -0.0010(17) 0.0058(17) 0.0052(16)
N1 0.0174(15) 0.0196(15) 0.0315(17) 0.0006(13) 0.0034(13) 0.0030(12)
N2 0.0172(14) 0.0204(15) 0.0345(18) 0.0011(13) 0.0018(12) -0.0024(12)
Cu1 0.0176(3) 0.0205(4) 0.0314(4) 0.000 0.000 0.0005(2)
Sb1 0.0557(3) 0.0338(3) 0.0384(2) 0.000 0.000 -0.0061(2)
F1 0.056(2) 0.063(2) 0.073(2) -0.024(2) -0.0253(19) 0.0165(18)
F2 0.143(5) 0.073(3) 0.057(2) 0.010(2) 0.021(3) -0.042(3)
F3 0.075(3) 0.049(2) 0.104(3) 0.009(2) -0.040(3) 0.009(2)

loop_
_atom_type_symbol
_atom_type_description
_atom_type_scat_dispersion_real
_atom_type_scat_dispersion_imag
_atom_type_scat_source
C C 0.0033 0.0016 'International Tables Vol C Tables 4.2.6.8 and 6.1.1.4'
H H 0.0000 0.0000 'International Tables Vol C Tables 4.2.6.8 and 6.1.1.4'
N N 0.0061 0.0033 'International Tables Vol C Tables 4.2.6.8 and 6.1.1.4'
F F 0.0171 0.0103 'International Tables Vol C Tables 4.2.6.8 and 6.1.1.4'
Cu Cu 0.3201 1.2651 'International Tables Vol C Tables 4.2.6.8 and 6.1.1.4'
Sb Sb -0.5866 1.5461 'International Tables Vol C Tables 4.2.6.8 and 6.1.1.4'
O O 0.0106 0.0060 'International Tables Vol C Tables 4.2.6.8 and 6.1.1.4'

loop_
_geom_angle_atom_site_label_1
_geom_angle_atom_site_label_2
_geom_angle_atom_site_label_3
_geom_angle
_geom_angle_site_symmetry_1
_geom_angle_site_symmetry_3
N1 C1 C10 121.7(4) . .
N1 C1 C2 111.7(4) . .
C10 C1 C2 126.6(4) . .
C3 C2 C1 106.3(4) . .
C3 C2 C11 126.1(4) . .
C1 C2 C11 127.6(4) . .
C2 C3 C4 106.8(4) . .
C2 C3 C15 125.4(4) . .
C4 C3 C15 127.7(4) . .
C5 C4 N1 120.0(4) . .
C5 C4 C3 130.5(4) . .
N1 C4 C3 108.7(3) . .
C4 C5 C6 119.9(4) . .
C4 C5 C33 125.0(4) . .
C6 C5 C33 115.0(4) . .
N2 C6 C7 110.8(3) 2_565 2_565
N2 C6 C5 121.5(4) 2_565 .
C7 C6 C5 127.6(4) 2_565 .
C8 C7 C6 107.4(4) . 2_565
C8 C7 C19 125.6(4) . .
C6 C7 C19 127.0(4) 2_565 .
C7 C8 C9 105.9(4) . .
C7 C8 C26 125.2(4) . .
C9 C8 C26 128.8(4) . .
N2 C9 C10 119.3(4) . .
N2 C9 C8 109.8(3) . .
C10 C9 C8 130.3(4) . .
C9 C10 C1 119.8(4) . .
C9 C10 C39 122.5(4) . .
C1 C10 C39 117.8(4) . .
C2 C11 C12 114.7(4) . .
C2 C11 H1 108.6 . .
C12 C11 H1 108.6 . .
C2 C11 H2 108.6 . .
C12 C11 H2 108.6 . .
H1 C11 H2 107.6 . .
C14 C12 C13 110.0(7) . .
C14 C12 C11 115.2(6) . .
C13 C12 C11 107.9(5) . .
C14 C12 H3 107.8 . .
C13 C12 H3 107.8 . .
C11 C12 H3 107.8 . .
C12 C13 H4 109.5 . .
C12 C13 H5 109.5 . .
H4 C13 H5 109.5 . .
C12 C13 H6 109.5 . .
H4 C13 H6 109.5 . .
H5 C13 H6 109.5 . .
C12 C14 H7 109.5 . .
C12 C14 H8 109.5 . .
H7 C14 H8 109.5 . .
C12 C14 H9 109.5 . .
H7 C14 H9 109.5 . .
H8 C14 H9 109.5 . .
C3 C15 C16 116.6(4) . .
C3 C15 H10 108.1 . .
C16 C15 H10 108.1 . .
C3 C15 H11 108.1 . .
C16 C15 H11 108.1 . .
H10 C15 H11 107.3 . .
C18 C16 C15 111.9(6) . .
C18 C16 C17 112.4(9) . .
C15 C16 C17 107.5(8) . .
C18 C16 H12 108.3 . .
C15 C16 H12 108.3 . .
C17 C16 H12 108.3 . .
C16 C17 H13 109.5 . .
C16 C17 H14 109.5 . .
H13 C17 H14 109.5 . .
C16 C17 H15 109.5 . .
H13 C17 H15 109.5 . .
H14 C17 H15 109.5 . .
C16 C18 H16 109.5 . .
C16 C18 H17 109.5 . .
H16 C18 H17 109.5 . .
C16 C18 H18 109.5 . .
H16 C18 H18 109.5 . .
H17 C18 H18 109.5 . .
C7 C19 C20 118.6(5) . .
C7 C19 C21 110.1(5) . .
C20 C19 C21 34.6(6) . .
C7 C19 H19 107.7 . .
C20 C19 H19 107.7 . .
C21 C19 H19 137.2 . .
C7 C19 H20 107.7 . .
C20 C19 H20 107.7 . .
C21 C19 H20 79.9 . .
H19 C19 H20 107.1 . .
C7 C19 H21 109.6 . .
C20 C19 H21 75.5 . .
C21 C19 H21 109.6 . .
H19 C19 H21 36.6 . .
H20 C19 H21 134.7 . .
C7 C19 H22 109.6 . .
C20 C19 H22 127.1 . .
C21 C19 H22 109.6 . .
H19 C19 H22 75.0 . .
H20 C19 H22 33.4 . .
H21 C19 H22 108.2 . .
C23 C20 C19 108.7(10) . .
C23 C20 C22 109.9(11) . .
C19 C20 C22 111.2(9) . .
C23 C20 H23 109.0 . .
C19 C20 H23 109.0 . .
C22 C20 H23 109.0 . .
C25 C21 C24 109.2(15) . .
C25 C21 C19 113.3(10) . .
C24 C21 C19 107.1(10) . .
C25 C21 H24 109.1 . .
C24 C21 H24 109.1 . .
C19 C21 H24 109.1 . .
C20 C22 H25 109.5 . .
C20 C22 H26 109.5 . .
H25 C22 H26 109.5 . .
C20 C22 H27 109.5 . .
H25 C22 H27 109.5 . .
H26 C22 H27 109.5 . .
C20 C23 H28 109.5 . .
C20 C23 H29 109.5 . .
H28 C23 H29 109.5 . .
C20 C23 H30 109.5 . .
H28 C23 H30 109.5 . .
H29 C23 H30 109.5 . .
C21 C24 H31 109.5 . .
C21 C24 H32 109.5 . .
H31 C24 H32 109.5 . .
C21 C24 H33 109.5 . .
H31 C24 H33 109.5 . .
H32 C24 H33 109.5 . .
C21 C25 H34 109.5 . .
C21 C25 H35 109.5 . .
H34 C25 H35 109.5 . .
C21 C25 H36 109.5 . .
H34 C25 H36 109.5 . .
H35 C25 H36 109.5 . .
C28 C26 C8 115.9(8) . .
C28 C26 C27 23.7(11) . .
C8 C26 C27 116.2(8) . .
C28 C26 H37 126.3 . .
C8 C26 H37 108.2 . .
C27 C26 H37 108.2 . .
C28 C26 H38 86.9 . .
C8 C26 H38 108.2 . .
C27 C26 H38 108.2 . .
H37 C26 H38 107.4 . .
C28 C26 H39 108.3 . .
C8 C26 H39 108.3 . .
C27 C26 H39 125.9 . .
H37 C26 H39 84.1 . .
H38 C26 H39 25.0 . .
C28 C26 H40 108.3 . .
C8 C26 H40 108.3 . .
C27 C26 H40 86.7 . .
H37 C26 H40 25.2 . .
H38 C26 H40 128.2 . .
H39 C26 H40 107.4 . .
C29 C27 C30 113.9(16) . .
C29 C27 C26 106.4(18) . .
C30 C27 C26 107.8(12) . .
C29 C27 H41 109.5 . .
C30 C27 H41 109.5 . .
C26 C27 H41 109.5 . .
C31 C28 C26 117(3) . .
C31 C28 C32 106(2) . .
C26 C28 C32 108.0(14) . .
C31 C28 H42 108.7 . .
C26 C28 H42 108.7 . .
C32 C28 H42 108.7 . .
C27 C29 H43 109.5 . .
C27 C29 H44 109.5 . .
H43 C29 H44 109.5 . .
C27 C29 H45 109.5 . .
H43 C29 H45 109.5 . .
H44 C29 H45 109.5 . .
C27 C30 H46 109.5 . .
C27 C30 H47 109.5 . .
H46 C30 H47 109.5 . .
C27 C30 H48 109.5 . .
H46 C30 H48 109.5 . .
H47 C30 H48 109.5 . .
C28 C31 H49 109.5 . .
C28 C31 H50 109.5 . .
H49 C31 H50 109.5 . .
C28 C31 H51 109.5 . .
H49 C31 H51 109.5 . .
H50 C31 H51 109.5 . .
C28 C32 H52 109.5 . .
C28 C32 H53 109.5 . .
H52 C32 H53 109.5 . .
C28 C32 H54 109.5 . .
H52 C32 H54 109.5 . .
H53 C32 H54 109.5 . .
C34 C33 C38 119.9(4) . .
C34 C33 C5 120.9(4) . .
C38 C33 C5 119.2(4) . .
C33 C34 C35 119.1(5) . .
C33 C34 H55 120.5 . .
C35 C34 H55 120.5 . .
C36 C35 C34 121.5(5) . .
C36 C35 H56 119.2 . .
C34 C35 H56 119.2 . .
C35 C36 C37 119.8(5) . .
C35 C36 H57 120.1 . .
C37 C36 H57 120.1 . .
C38 C37 C36 119.9(5) . .
C38 C37 H58 120.1 . .
C36 C37 H58 120.1 . .
C37 C38 C33 119.9(5) . .
C37 C38 H59 120.1 . .
C33 C38 H59 120.1 . .
C40 C39 C44 119.6(4) . .
C40 C39 C10 121.9(4) . .
C44 C39 C10 118.4(4) . .
C39 C40 C41 119.8(5) . .
C39 C40 H60 120.1 . .
C41 C40 H60 120.1 . .
C42 C41 C40 120.1(5) . .
C42 C41 H61 119.9 . .
C40 C41 H61 119.9 . .
C41 C42 C43 120.8(5) . .
C41 C42 H62 119.6 . .
C43 C42 H62 119.6 . .
C42 C43 C44 119.5(5) . .
C42 C43 H63 120.2 . .
C44 C43 H63 120.2 . .
C39 C44 C43 120.2(4) . .
C39 C44 H64 119.9 . .
C43 C44 H64 119.9 . .
C1 N1 C4 106.3(3) . .
C1 N1 Cu1 122.4(3) . .
C4 N1 Cu1 119.7(3) . .
C6 N2 C9 105.9(3) 2_565 .
C6 N2 Cu1 122.0(3) 2_565 .
C9 N2 Cu1 120.8(3) . .
N2 Cu1 N2 178.3(2) . 2_565
N2 Cu1 N1 89.73(14) . .
N2 Cu1 N1 90.30(14) 2_565 .
N2 Cu1 N1 90.30(14) . 2_565
N2 Cu1 N1 89.73(14) 2_565 2_565
N1 Cu1 N1 178.1(2) . 2_565
F2 Sb1 F2 91.5(3) 14 .
F2 Sb1 F1 178.6(3) 14 .
F2 Sb1 F1 89.6(2) . .
F2 Sb1 F1 89.6(2) 14 14
F2 Sb1 F1 178.6(3) . 14
F1 Sb1 F1 89.2(3) . 14
F2 Sb1 F3 90.6(3) 14 .
F2 Sb1 F3 90.2(3) . .
F1 Sb1 F3 88.52(19) . .
F1 Sb1 F3 90.7(2) 14 .
F2 Sb1 F3 90.2(3) 14 14
F2 Sb1 F3 90.6(3) . 14
F1 Sb1 F3 90.6(2) . 14
F1 Sb1 F3 88.52(19) 14 14
F3 Sb1 F3 178.8(4) . 14
O4 O5 O4 179.6(12) . 14_545

loop_
_geom_bond_atom_site_label_1
_geom_bond_atom_site_label_2
_geom_bond_distance
_geom_bond_site_symmetry_2
C1 N1 1.333(5) .
C1 C10 1.438(6) .
C1 C2 1.465(6) .
C2 C3 1.363(6) .
C2 C11 1.499(6) .
C3 C4 1.467(5) .
C3 C15 1.502(6) .
C4 C5 1.373(6) .
C4 N1 1.414(5) .
C5 C6 1.448(5) .
C5 C33 1.479(6) .
C6 N2 1.348(5) 2_565
C6 C7 1.448(6) 2_565
C7 C8 1.363(6) .
C7 C6 1.448(6) 2_565
C7 C19 1.502(6) .
C8 C9 1.454(6) .
C8 C26 1.512(6) .
C9 N2 1.400(5) .
C9 C10 1.402(6) .
C10 C39 1.477(5) .
C11 C12 1.551(7) .
C11 H1 0.9900 .
C11 H2 0.9900 .
C12 C14 1.475(11) .
C12 C13 1.541(9) .
C12 H3 1.0000 .
C13 H4 0.9800 .
C13 H5 0.9800 .
C13 H6 0.9800 .
C14 H7 0.9800 .
C14 H8 0.9800 .
C14 H9 0.9800 .
C15 C16 1.522(8) .
C15 H10 0.9900 .
C15 H11 0.9900 .
C16 C18 1.515(11) .
C16 C17 1.534(13) .
C16 H12 1.0000 .
C17 H13 0.9800 .
C17 H14 0.9800 .
C17 H15 0.9800 .
C18 H16 0.9800 .
C18 H17 0.9800 .
C18 H18 0.9800 .
C19 C20 1.511(11) .
C19 C21 1.632(12) .
C19 H19 0.9900 .
C19 H20 0.9900 .
C19 H21 0.9900 .
C19 H22 0.9900 .
C20 C23 1.499(18) .
C20 C22 1.520(16) .
C20 H23 1.0000 .
C21 C25 1.501(19) .
C21 C24 1.57(2) .
C21 H24 1.0000 .
C22 H25 0.9800 .
C22 H26 0.9800 .
C22 H27 0.9800 .
C23 H28 0.9800 .
C23 H29 0.9800 .
C23 H30 0.9800 .
C24 H31 0.9800 .
C24 H32 0.9800 .
C24 H33 0.9800 .
C25 H34 0.9800 .
C25 H35 0.9800 .
C25 H36 0.9800 .
C26 C28 1.48(2) .
C26 C27 1.541(18) .
C26 H37 0.9900 .
C26 H38 0.9900 .
C26 H39 0.9900 .
C26 H40 0.9900 .
C27 C29 1.53(3) .
C27 C30 1.53(3) .
C27 H41 1.0000 .
C28 C31 1.48(5) .
C28 C32 1.60(3) .
C28 H42 1.0000 .
C29 H43 0.9800 .
C29 H44 0.9800 .
C29 H45 0.9800 .
C30 H46 0.9800 .
C30 H47 0.9800 .
C30 H48 0.9800 .
C31 H49 0.9800 .
C31 H50 0.9800 .
C31 H51 0.9800 .
C32 H52 0.9800 .
C32 H53 0.9800 .
C32 H54 0.9800 .
C33 C34 1.394(6) .
C33 C38 1.397(7) .
C34 C35 1.404(7) .
C34 H55 0.9500 .
C35 C36 1.351(10) .
C35 H56 0.9500 .
C36 C37 1.406(10) .
C36 H57 0.9500 .
C37 C38 1.392(7) .
C37 H58 0.9500 .
C38 H59 0.9500 .
C39 C40 1.388(7) .
C39 C44 1.396(6) .
C40 C41 1.405(7) .
C40 H60 0.9500 .
C41 C42 1.371(9) .
C41 H61 0.9500 .
C42 C43 1.383(8) .
C42 H62 0.9500 .
C43 C44 1.401(6) .
C43 H63 0.9500 .
C44 H64 0.9500 .
N1 Cu1 1.974(3) .
N2 C6 1.348(5) 2_565
N2 Cu1 1.959(3) .
Cu1 N2 1.959(3) 2_565
Cu1 N1 1.974(3) 2_565
Sb1 F2 1.848(4) 14
Sb1 F2 1.848(4) .
Sb1 F1 1.865(4) .
Sb1 F1 1.865(4) 14
Sb1 F3 1.883(4) .
Sb1 F3 1.883(4) 14
O1 O1 0.888(14) 14
O4 O5 1.806(7) .
O5 O4 1.806(7) 14_545

loop_
_geom_torsion_atom_site_label_1
_geom_torsion_atom_site_label_2
_geom_torsion_atom_site_label_3
_geom_torsion_atom_site_label_4
_geom_torsion
_geom_torsion_site_symmetry_1
_geom_torsion_site_symmetry_4
N1 C1 C2 C3 2.2(5) . .
C10 C1 C2 C3 -175.6(4) . .
N1 C1 C2 C11 -176.0(4) . .
C10 C1 C2 C11 6.2(7) . .
C1 C2 C3 C4 0.9(4) . .
C11 C2 C3 C4 179.1(4) . .
C1 C2 C3 C15 -175.8(4) . .
C11 C2 C3 C15 2.4(7) . .
C2 C3 C4 C5 165.9(4) . .
C15 C3 C4 C5 -17.5(7) . .
C2 C3 C4 N1 -3.5(4) . .
C15 C3 C4 N1 173.1(4) . .
N1 C4 C5 C6 -13.6(6) . .
C3 C4 C5 C6 178.0(4) . .
N1 C4 C5 C33 168.3(4) . .
C3 C4 C5 C33 -0.1(7) . .
C4 C5 C6 N2 -36.5(6) . 2_565
C33 C5 C6 N2 141.8(4) . 2_565
C4 C5 C6 C7 146.3(4) . 2_565
C33 C5 C6 C7 -35.4(6) . 2_565
C6 C7 C8 C9 -1.1(5) 2_565 .
C19 C7 C8 C9 -178.5(4) . .
C6 C7 C8 C26 175.1(4) 2_565 .
C19 C7 C8 C26 -2.4(7) . .
C7 C8 C9 N2 4.2(5) . .
C26 C8 C9 N2 -171.8(4) . .
C7 C8 C9 C10 -166.0(4) . .
C26 C8 C9 C10 18.1(8) . .
N2 C9 C10 C1 13.9(6) . .
C8 C9 C10 C1 -176.8(4) . .
N2 C9 C10 C39 -165.3(4) . .
C8 C9 C10 C39 4.0(7) . .
N1 C1 C10 C9 35.6(6) . .
C2 C1 C10 C9 -146.8(4) . .
N1 C1 C10 C39 -145.1(4) . .
C2 C1 C10 C39 32.5(6) . .
C3 C2 C11 C12 -87.4(6) . .
C1 C2 C11 C12 90.5(6) . .
C2 C11 C12 C14 -50.6(9) . .
C2 C11 C12 C13 -173.9(6) . .
C2 C3 C15 C16 117.1(5) . .
C4 C3 C15 C16 -58.9(7) . .
C3 C15 C16 C18 -63.5(8) . .
C3 C15 C16 C17 172.7(9) . .
C8 C7 C19 C20 80.6(8) . .
C6 C7 C19 C20 -96.3(8) 2_565 .
C8 C7 C19 C21 117.6(6) . .
C6 C7 C19 C21 -59.4(7) 2_565 .
C7 C19 C20 C23 54.4(12) . .
C21 C19 C20 C23 -29.8(11) . .
C7 C19 C20 C22 175.4(10) . .
C21 C19 C20 C22 91.2(15) . .
C7 C19 C21 C25 -69.3(16) . .
C20 C19 C21 C25 42.2(15) . .
C7 C19 C21 C24 170.2(9) . .
C20 C19 C21 C24 -78.2(13) . .
C7 C8 C26 C28 -94.3(16) . .
C9 C8 C26 C28 81.0(16) . .
C7 C8 C26 C27 -120.7(9) . .
C9 C8 C26 C27 54.5(10) . .
C28 C26 C27 C29 91(3) . .
C8 C26 C27 C29 -173.9(11) . .
C28 C26 C27 C30 -32(3) . .
C8 C26 C27 C30 63.6(13) . .
C8 C26 C28 C31 -67(3) . .
C27 C26 C28 C31 30(3) . .
C8 C26 C28 C32 174.5(16) . .
C27 C26 C28 C32 -89(4) . .
C4 C5 C33 C34 -59.4(6) . .
C6 C5 C33 C34 122.4(5) . .
C4 C5 C33 C38 123.8(5) . .
C6 C5 C33 C38 -54.3(6) . .
C38 C33 C34 C35 0.9(7) . .
C5 C33 C34 C35 -175.8(5) . .
C33 C34 C35 C36 -0.1(9) . .
C34 C35 C36 C37 -0.3(10) . .
C35 C36 C37 C38 -0.1(10) . .
C36 C37 C38 C33 0.9(8) . .
C34 C33 C38 C37 -1.3(7) . .
C5 C33 C38 C37 175.4(5) . .
C9 C10 C39 C40 57.6(7) . .
C1 C10 C39 C40 -121.6(5) . .
C9 C10 C39 C44 -126.4(5) . .
C1 C10 C39 C44 54.4(6) . .
C44 C39 C40 C41 -0.5(8) . .
C10 C39 C40 C41 175.5(5) . .
C39 C40 C41 C42 0.9(9) . .
C40 C41 C42 C43 -0.2(9) . .
C41 C42 C43 C44 -0.9(9) . .
C40 C39 C44 C43 -0.7(7) . .
C10 C39 C44 C43 -176.8(4) . .
C42 C43 C44 C39 1.4(8) . .
C10 C1 N1 C4 173.6(4) . .
C2 C1 N1 C4 -4.3(4) . .
C10 C1 N1 Cu1 -43.5(5) . .
C2 C1 N1 Cu1 138.6(3) . .
C5 C4 N1 C1 -166.0(4) . .
C3 C4 N1 C1 4.7(4) . .
C5 C4 N1 Cu1 49.9(5) . .
C3 C4 N1 Cu1 -139.4(3) . .
C10 C9 N2 C6 165.8(4) . 2_565
C8 C9 N2 C6 -5.6(5) . 2_565
C10 C9 N2 Cu1 -50.1(5) . .
C8 C9 N2 Cu1 138.5(3) . .
C6 N2 Cu1 N2 82.4(3) 2_565 2_565
C9 N2 Cu1 N2 -56.0(3) . 2_565
C6 N2 Cu1 N1 173.3(3) 2_565 .
C9 N2 Cu1 N1 34.9(3) . .
C6 N2 Cu1 N1 -8.6(3) 2_565 2_565
C9 N2 Cu1 N1 -147.0(3) . 2_565
C1 N1 Cu1 N2 8.9(4) . .
C4 N1 Cu1 N2 147.1(3) . .
C1 N1 Cu1 N2 -172.9(3) . 2_565
C4 N1 Cu1 N2 -34.7(3) . 2_565
C1 N1 Cu1 N1 -82.1(3) . 2_565
C4 N1 Cu1 N1 56.2(3) . 2_565
